data_7029365
loop_
_publ_author_name
'Fairbairn, Robyn E.'
'McLellan, Ross'
'McIntosh, Ruaraidh D.'
'Palacios, Maria A.'
'Brechin, Euan K.'
'Dalgarno, Scott J.'

_publ_section_title
;
 Oxacalix[4]arene-supported di-, tetra- and undecanuclear copper(ii)
 clusters.
;
_journal_issue 14
_journal_name_full 'Dalton transactions (Cambridge, England : 2003)'
_journal_page_first 5292
_journal_page_last 5298
_journal_paper_doi 10.1039/c3dt53088d
_journal_volume 43
_journal_year 2014
_chemical_formula_sum 'C198 H268 Cu4 N8 O23'
_chemical_formula_weight 3382.36
_chemical_name_common MonoOxaCu2
_chemical_name_systematic
;
?
;
_space_group_IT_number 2
_symmetry_cell_setting triclinic
_symmetry_space_group_name_Hall '-P 1'
_symmetry_space_group_name_H-M 'P -1'
_atom_sites_solution_hydrogens geom
_atom_sites_solution_primary direct
_atom_sites_solution_secondary difmap
_audit_creation_method SHELXL-97
_cell_angle_alpha 113.17(4)
_cell_angle_beta 95.82(4)
_cell_angle_gamma 106.81(4)
_cell_formula_units_Z 1
_cell_length_a 16.02(3)
_cell_length_b 17.80(3)
_cell_length_c 19.23(4)
_cell_measurement_temperature 100(2)
_cell_volume 4679(15)
_computing_cell_refinement 'SAINT (Bruker, 1998)'
_computing_data_collection 'Apex II'
_computing_data_reduction 'SAINT (Bruker, 1998)'
_computing_molecular_graphics 'XSeed (Barbour, 2001)'
_computing_publication_material 'local program'
_computing_structure_refinement 'SHELXL-97 (Sheldrick, 1997)'
_computing_structure_solution 'SHELXS-97 (Sheldrick, 1990)'
_diffrn_ambient_temperature 100(2)
_diffrn_measured_fraction_theta_full 0.975
_diffrn_measured_fraction_theta_max 0.975
_diffrn_measurement_device_type 'Bruker X8 Apex II CCD Diffractometer'
_diffrn_measurement_method '\f and \w scans'
_diffrn_radiation_monochromator graphite
_diffrn_radiation_source 'fine-focus sealed tube'
_diffrn_radiation_type MoK\a
_diffrn_radiation_wavelength 0.71073
_diffrn_reflns_av_R_equivalents 0.0610
_diffrn_reflns_av_sigmaI/netI 0.1299
_diffrn_reflns_limit_h_max 19
_diffrn_reflns_limit_h_min -19
_diffrn_reflns_limit_k_max 21
_diffrn_reflns_limit_k_min -18
_diffrn_reflns_limit_l_max 23
_diffrn_reflns_limit_l_min -23
_diffrn_reflns_number 42073
_diffrn_reflns_theta_full 26.02
_diffrn_reflns_theta_max 26.02
_diffrn_reflns_theta_min 1.34
_exptl_absorpt_coefficient_mu 0.514
_exptl_absorpt_correction_T_max 0.9361
_exptl_absorpt_correction_T_min 0.8822
_exptl_absorpt_correction_type multi-scan
_exptl_absorpt_process_details Bruker-SADABS
_exptl_crystal_colour Brown
_exptl_crystal_density_diffrn 1.200
_exptl_crystal_density_method 'not measured'
_exptl_crystal_description Needle
_exptl_crystal_F_000 1812
_exptl_crystal_size_max 0.25
_exptl_crystal_size_mid 0.15
_exptl_crystal_size_min 0.13
_refine_diff_density_max 1.262
_refine_diff_density_min -1.070
_refine_diff_density_rms 0.093
_refine_ls_extinction_method none
_refine_ls_goodness_of_fit_ref 1.029
_refine_ls_hydrogen_treatment constr
_refine_ls_matrix_type full
_refine_ls_number_parameters 1084
_refine_ls_number_reflns 17952
_refine_ls_number_restraints 88
_refine_ls_restrained_S_all 1.034
_refine_ls_R_factor_all 0.1487
_refine_ls_R_factor_gt 0.0734
_refine_ls_shift/su_max 0.001
_refine_ls_shift/su_mean 0.000
_refine_ls_structure_factor_coef Fsqd
_refine_ls_weighting_details 'calc w=1/[\s^2^(Fo^2^)+(0.0993P)^2^+3.3537P] where P=(Fo^2^+2Fc^2^)/3'
_refine_ls_weighting_scheme calc
_refine_ls_wR_factor_gt 0.1734
_refine_ls_wR_factor_ref 0.2071
_reflns_number_gt 10088
_reflns_number_total 17952
_reflns_threshold_expression >2sigma(I)
_cod_data_source_file c3dt53088d.txt
_cod_data_source_block Cu2
_cod_original_cell_volume 4679(14)
_cod_original_sg_symbol_H-M P-1
_cod_database_code 7029365

loop_
_symmetry_equiv_pos_as_xyz
'x, y, z'
'-x, -y, -z'

loop_
_atom_site_label
_atom_site_type_symbol
_atom_site_fract_x
_atom_site_fract_y
_atom_site_fract_z
_atom_site_U_iso_or_equiv
_atom_site_adp_type
_atom_site_occupancy
_atom_site_symmetry_multiplicity
_atom_site_calc_flag
_atom_site_refinement_flags
_atom_site_disorder_assembly
_atom_site_disorder_group
Cu1 Cu 0.05176(4) 0.02821(4) 0.07949(3) 0.02100(17) Uani 1 1 d . . .
O1 O 0.0917(2) 0.2316(2) 0.10210(18) 0.0272(8) Uani 1 1 d . . .
H1O H 0.0870 0.2007 0.1262 0.033 Uiso 1 1 calc R . .
N1 N 0.0402(4) 0.6779(4) 0.9959(4) 0.0645(17) Uani 1 1 d . . .
C1 C 0.1916(3) 0.3499(3) 0.2239(3) 0.0237(12) Uani 1 1 d . . .
Cu2 Cu 0.04817(4) 0.07991(4) 0.49224(3) 0.02009(17) Uani 1 1 d . . .
O2 O 0.0761(2) 0.1172(2) -0.04976(19) 0.0250(8) Uani 1 1 d . . .
H2O H 0.0752 0.1572 -0.0082 0.030 Uiso 1 1 calc R . .
C157 C 0.0218(10) 0.4068(9) 0.6919(8) 0.018(4) Uiso 0.33 1 d PD A 3
H157 H 0.0558 0.3901 0.7227 0.022 Uiso 0.33 1 calc PR A 3
N156 N -0.0424(4) 0.3451(4) 0.6283(4) 0.0764(19) Uiso 1 1 d D . .
C2 C 0.2664(3) 0.4264(3) 0.2611(3) 0.0278(12) Uani 1 1 d . . .
H2 H 0.2836 0.4545 0.3165 0.033 Uiso 1 1 calc R . .
O3 O 0.0473(2) -0.0446(2) -0.02731(17) 0.0205(7) Uani 1 1 d . . .
C3 C 0.3172(4) 0.4637(3) 0.2210(3) 0.0317(13) Uani 1 1 d . . .
O4 O 0.1403(2) -0.0109(2) 0.11931(17) 0.0204(7) Uani 1 1 d . . .
C4 C 0.2868(4) 0.4226(3) 0.1398(3) 0.0348(14) Uani 1 1 d . . .
H4 H 0.3187 0.4479 0.1107 0.042 Uiso 1 1 calc R . .
O5 O 0.0766(2) 0.1291(2) 0.17466(17) 0.0204(7) Uani 1 1 d . . .
C5 C 0.2113(4) 0.3454(3) 0.0996(3) 0.0296(13) Uani 1 1 d . . .
O6 O 0.1332(2) 0.1706(2) 0.68385(18) 0.0246(8) Uani 1 1 d . . .
H6O H 0.1520 0.1733 0.6454 0.030 Uiso 1 1 calc R . .
C6 C 0.1657(3) 0.3089(3) 0.1433(3) 0.0262(12) Uani 1 1 d . . .
O7 O -0.0361(2) 0.0464(2) 0.64094(18) 0.0224(8) Uani 1 1 d . . .
H7O H 0.0177 0.0810 0.6578 0.027 Uiso 1 1 calc R . .
C7 C 0.1770(4) 0.3058(3) 0.0108(3) 0.0305(13) Uani 1 1 d . . .
H7A H 0.1104 0.2824 -0.0019 0.037 Uiso 1 1 calc R . .
H7B H 0.1954 0.3538 -0.0048 0.037 Uiso 1 1 calc R . .
O8 O -0.0733(2) -0.00030(19) 0.46922(17) 0.0178(7) Uani 1 1 d . . .
C8 C 0.2073(3) 0.2338(3) -0.0390(3) 0.0262(12) Uani 1 1 d . . .
O9 O 0.0079(2) 0.1388(2) 0.43616(18) 0.0222(8) Uani 1 1 d . . .
C9 C 0.2871(3) 0.2555(4) -0.0625(3) 0.0347(14) Uani 1 1 d . . .
H9 H 0.3239 0.3156 -0.0419 0.042 Uiso 1 1 calc R . .
O10 O 0.1576(2) 0.1745(2) 0.54972(18) 0.0239(8) Uani 1 1 d . . .
C10 C 0.3150(3) 0.1941(4) -0.1140(3) 0.0366(15) Uani 1 1 d . . .
C11 C 0.2595(3) 0.1054(4) -0.1446(3) 0.0318(13) Uani 1 1 d . . .
H11 H 0.2763 0.0619 -0.1815 0.038 Uiso 1 1 calc R . .
C12 C 0.1810(3) 0.0803(3) -0.1219(3) 0.0232(12) Uani 1 1 d . . .
C13 C 0.1562(3) 0.1445(3) -0.0694(3) 0.0244(12) Uani 1 1 d . . .
C14 C 0.1235(3) -0.0173(3) -0.1559(3) 0.0266(12) Uani 1 1 d . . .
H14A H 0.0599 -0.0238 -0.1563 0.032 Uiso 1 1 calc R . .
H14B H 0.1270 -0.0473 -0.2105 0.032 Uiso 1 1 calc R . .
C15 C 0.1538(3) -0.0606(3) -0.1096(3) 0.0222(11) Uani 1 1 d . . .
C16 C 0.2251(3) -0.0881(3) -0.1257(3) 0.0242(12) Uani 1 1 d . . .
H16 H 0.2468 -0.0854 -0.1691 0.029 Uiso 1 1 calc R . .
C17 C 0.2667(3) -0.1192(3) -0.0824(3) 0.0254(12) Uani 1 1 d . . .
C159 C -0.056(2) 0.3367(17) 0.5480(11) 0.015(6) Uiso 0.17 1 d PD A 1
H159 H -0.0830 0.2813 0.5037 0.018 Uiso 0.17 1 calc PR A 1
C18 C 0.2323(3) -0.1246(3) -0.0208(3) 0.0238(12) Uani 1 1 d . . .
H18 H 0.2595 -0.1452 0.0106 0.029 Uiso 1 1 calc R . .
C19 C 0.1596(3) -0.1007(3) -0.0034(3) 0.0204(11) Uani 1 1 d . . .
C20 C 0.1179(3) -0.0695(3) -0.0482(3) 0.0225(11) Uani 1 1 d . . .
C21 C 0.1289(3) -0.1022(3) 0.0672(3) 0.0206(11) Uani 1 1 d . . .
H21A H 0.0651 -0.1409 0.0523 0.025 Uiso 1 1 calc R . .
H21B H 0.1656 -0.1240 0.0936 0.025 Uiso 1 1 calc R . .
C22 C 0.1458(3) 0.0073(3) 0.2008(3) 0.0216(11) Uani 1 1 d . . .
H22A H 0.1831 -0.0219 0.2164 0.026 Uiso 1 1 calc R . .
H22B H 0.0849 -0.0154 0.2083 0.026 Uiso 1 1 calc R . .
C23 C 0.1873(3) 0.1050(3) 0.2501(3) 0.0168(10) Uani 1 1 d . . .
C24 C 0.2641(3) 0.1415(3) 0.3103(3) 0.0205(11) Uani 1 1 d . . .
H24 H 0.2908 0.1037 0.3191 0.025 Uiso 1 1 calc R . .
C25 C 0.3037(3) 0.2319(3) 0.3586(3) 0.0223(11) Uani 1 1 d . . .
C26 C 0.2596(3) 0.2836(3) 0.3459(3) 0.0220(11) Uani 1 1 d . . .
H26 H 0.2826 0.3446 0.3797 0.026 Uiso 1 1 calc R . .
C27 C 0.1840(3) 0.2505(3) 0.2865(3) 0.0178(11) Uani 1 1 d . . .
C28 C 0.1481(3) 0.1598(3) 0.2354(3) 0.0193(11) Uani 1 1 d . . .
C29 C 0.1436(3) 0.3119(3) 0.2731(3) 0.0242(12) Uani 1 1 d . . .
H29A H 0.1485 0.3600 0.3239 0.029 Uiso 1 1 calc R . .
H29B H 0.0791 0.2798 0.2463 0.029 Uiso 1 1 calc R . .
C30 C 0.4020(4) 0.5470(4) 0.2671(3) 0.0359(14) Uani 1 1 d . . .
C31 C 0.4715(4) 0.5207(4) 0.3039(4) 0.0496(18) Uani 1 1 d . . .
H31A H 0.5263 0.5723 0.3339 0.074 Uiso 1 1 calc R . .
H31B H 0.4859 0.4761 0.2627 0.074 Uiso 1 1 calc R . .
H31C H 0.4466 0.4970 0.3386 0.074 Uiso 1 1 calc R . .
C32 C 0.3810(4) 0.6189(4) 0.3308(4) 0.0519(18) Uani 1 1 d . . .
H32A H 0.3599 0.5983 0.3684 0.078 Uiso 1 1 calc R . .
H32B H 0.3341 0.6328 0.3070 0.078 Uiso 1 1 calc R . .
H32C H 0.4354 0.6715 0.3575 0.078 Uiso 1 1 calc R . .
C33 C 0.4428(4) 0.5828(4) 0.2131(4) 0.0532(19) Uani 1 1 d . . .
H33A H 0.4956 0.6363 0.2439 0.080 Uiso 1 1 calc R . .
H33B H 0.3982 0.5961 0.1860 0.080 Uiso 1 1 calc R . .
H33C H 0.4610 0.5389 0.1748 0.080 Uiso 1 1 calc R . .
C34 C 0.4021(4) 0.2175(5) -0.1412(4) 0.0478(18) Uani 1 1 d . . .
C35 C 0.4540(4) 0.3189(5) -0.1003(4) 0.075(3) Uani 1 1 d . . .
H35A H 0.4637 0.3407 -0.0437 0.113 Uiso 1 1 calc R . .
H35B H 0.4186 0.3475 -0.1180 0.113 Uiso 1 1 calc R . .
H35C H 0.5122 0.3322 -0.1137 0.113 Uiso 1 1 calc R . .
C36 C 0.3772(4) 0.1868(5) -0.2289(4) 0.0514(18) Uani 1 1 d . . .
H36A H 0.4318 0.2033 -0.2467 0.077 Uiso 1 1 calc R . .
H36B H 0.3367 0.2144 -0.2411 0.077 Uiso 1 1 calc R . .
H36C H 0.3470 0.1230 -0.2553 0.077 Uiso 1 1 calc R . .
C37 C 0.4615(4) 0.1727(6) -0.1201(6) 0.089(3) Uani 1 1 d . . .
H37A H 0.4763 0.1932 -0.0635 0.134 Uiso 1 1 calc R . .
H37B H 0.5171 0.1869 -0.1373 0.134 Uiso 1 1 calc R . .
H37C H 0.4295 0.1091 -0.1460 0.134 Uiso 1 1 calc R . .
C38 C 0.3494(4) -0.1433(4) -0.1020(3) 0.0345(14) Uani 1 1 d . . .
C39 C 0.3921(4) -0.1657(4) -0.0415(4) 0.0408(15) Uani 1 1 d . . .
H39A H 0.4091 -0.1160 0.0103 0.061 Uiso 1 1 calc R . .
H39B H 0.4458 -0.1779 -0.0547 0.061 Uiso 1 1 calc R . .
H39C H 0.3488 -0.2174 -0.0414 0.061 Uiso 1 1 calc R . .
C155 C -0.0573(7) 0.2535(6) 0.6064(6) 0.115(3) Uiso 1 1 d D A .
H15A H -0.0056 0.2489 0.6341 0.172 Uiso 1 1 calc R . .
H15B H -0.0645 0.2225 0.5500 0.172 Uiso 1 1 calc R . .
H15C H -0.1118 0.2274 0.6203 0.172 Uiso 1 1 calc R . .
O161 O 0.0364(9) 0.4824(8) 0.7101(8) 0.056(4) Uiso 0.33 1 d PD A 3
C40 C 0.4202(4) -0.0631(4) -0.1018(4) 0.0469(17) Uani 1 1 d . . .
H40A H 0.3959 -0.0500 -0.1428 0.070 Uiso 1 1 calc R . .
H40B H 0.4746 -0.0759 -0.1115 0.070 Uiso 1 1 calc R . .
H40C H 0.4351 -0.0124 -0.0510 0.070 Uiso 1 1 calc R . .
C41 C 0.3217(5) -0.2234(4) -0.1826(3) 0.0561(19) Uani 1 1 d . . .
H41A H 0.2766 -0.2735 -0.1817 0.084 Uiso 1 1 calc R . .
H41B H 0.3746 -0.2380 -0.1947 0.084 Uiso 1 1 calc R . .
H41C H 0.2964 -0.2095 -0.2226 0.084 Uiso 1 1 calc R . .
C42 C 0.3938(3) 0.2719(3) 0.4196(3) 0.0296(13) Uani 1 1 d . . .
C43 C 0.3930(4) 0.2264(4) 0.4702(4) 0.0553(19) Uani 1 1 d . . .
H43A H 0.3420 0.2270 0.4943 0.083 Uiso 1 1 calc R . .
H43B H 0.4492 0.2566 0.5110 0.083 Uiso 1 1 calc R . .
H43C H 0.3873 0.1657 0.4385 0.083 Uiso 1 1 calc R . .
C44 C 0.4193(4) 0.3704(4) 0.4717(4) 0.0550(19) Uani 1 1 d . . .
H44A H 0.3742 0.3796 0.5017 0.082 Uiso 1 1 calc R . .
H44B H 0.4218 0.4012 0.4390 0.082 Uiso 1 1 calc R . .
H44C H 0.4783 0.3933 0.5077 0.082 Uiso 1 1 calc R . .
C45 C 0.4678(4) 0.2627(5) 0.3744(4) 0.067(2) Uani 1 1 d . . .
H45A H 0.5267 0.2909 0.4115 0.101 Uiso 1 1 calc R . .
H45B H 0.4665 0.2910 0.3399 0.101 Uiso 1 1 calc R . .
H45C H 0.4569 0.2005 0.3432 0.101 Uiso 1 1 calc R . .
C46 C 0.2256(3) 0.3262(3) 0.7468(3) 0.0253(12) Uani 1 1 d . . .
C47 C 0.2421(3) 0.4089(3) 0.8077(3) 0.0260(12) Uani 1 1 d . . .
H47 H 0.2898 0.4575 0.8109 0.031 Uiso 1 1 calc R . .
C48 C 0.1927(3) 0.4235(3) 0.8635(3) 0.0219(11) Uani 1 1 d . . .
C49 C 0.1251(3) 0.3502(3) 0.8582(3) 0.0213(11) Uani 1 1 d . . .
H49 H 0.0902 0.3577 0.8958 0.026 Uiso 1 1 calc R . .
C160 C -0.0911(19) 0.4054(16) 0.6346(18) 0.020(7) Uiso 0.17 1 d PD A 2
H160 H -0.1530 0.3775 0.6083 0.024 Uiso 0.17 1 calc PR A 2
C50 C 0.1068(3) 0.2650(3) 0.7989(3) 0.0197(11) Uani 1 1 d . . .
C51 C 0.1554(3) 0.2546(3) 0.7427(3) 0.0199(11) Uani 1 1 d . . .
C52 C 0.0368(3) 0.1872(3) 0.8000(3) 0.0202(11) Uani 1 1 d . . .
H52A H 0.0572 0.1368 0.7810 0.024 Uiso 1 1 calc R . .
H52B H 0.0338 0.2016 0.8547 0.024 Uiso 1 1 calc R . .
C53 C -0.0571(3) 0.1591(3) 0.7517(3) 0.0176(10) Uani 1 1 d . . .
C54 C -0.1139(3) 0.2010(3) 0.7845(3) 0.0208(11) Uani 1 1 d . . .
H54 H -0.0913 0.2492 0.8350 0.025 Uiso 1 1 calc R . .
C55 C -0.2039(3) 0.1744(3) 0.7456(3) 0.0208(11) Uani 1 1 d . . .
C56 C -0.2345(3) 0.1016(3) 0.6726(3) 0.0210(11) Uani 1 1 d . . .
H56 H -0.2959 0.0805 0.6461 0.025 Uiso 1 1 calc R . .
C57 C -0.1797(3) 0.0583(3) 0.6367(3) 0.0185(11) Uani 1 1 d . . .
C58 C -0.0903(3) 0.0893(3) 0.6767(3) 0.0171(10) Uani 1 1 d . . .
C59 C -0.2179(3) -0.0198(3) 0.5557(3) 0.0205(11) Uani 1 1 d . . .
H59A H -0.1815 -0.0576 0.5488 0.025 Uiso 1 1 calc R . .
H59B H -0.2802 -0.0550 0.5518 0.025 Uiso 1 1 calc R . .
C60 C -0.2179(3) 0.0091(3) 0.4915(3) 0.0204(11) Uani 1 1 d . . .
N171 N 0.4002(14) 0.2364(14) 0.1330(11) 0.163(4) Uani 0.50 1 d PD B 1
C61 C -0.2897(3) 0.0312(3) 0.4718(3) 0.0283(12) Uani 1 1 d . . .
H61 H -0.3389 0.0207 0.4948 0.034 Uiso 1 1 calc R . .
C62 C -0.2939(4) 0.0681(4) 0.4201(3) 0.0333(13) Uani 1 1 d . C .
C63 C -0.2211(4) 0.0823(3) 0.3878(3) 0.0276(12) Uani 1 1 d . . .
H63 H -0.2204 0.1092 0.3537 0.033 Uiso 1 1 calc R . .
C64 C -0.1491(3) 0.0584(3) 0.4035(3) 0.0226(11) Uani 1 1 d . . .
C65 C -0.1476(3) 0.0200(3) 0.4550(3) 0.0199(11) Uani 1 1 d . . .
C66 C -0.0709(3) 0.0806(3) 0.3702(3) 0.0255(12) Uani 1 1 d . . .
H66A H -0.0611 0.0267 0.3368 0.031 Uiso 1 1 calc R . .
H66B H -0.0818 0.1104 0.3382 0.031 Uiso 1 1 calc R . .
C67 C 0.0810(3) 0.1908(3) 0.4164(3) 0.0266(12) Uani 1 1 d . . .
H67A H 0.0566 0.2108 0.3803 0.032 Uiso 1 1 calc R . .
H67B H 0.1158 0.1551 0.3902 0.032 Uiso 1 1 calc R . .
C172 C 0.3111(14) 0.1843(16) 0.1038(14) 0.163(4) Uani 0.50 1 d PD B 1
H17A H 0.2921 0.1566 0.1374 0.244 Uiso 0.50 1 calc PR B 1
H17B H 0.3021 0.1390 0.0510 0.244 Uiso 0.50 1 calc PR B 1
H17C H 0.2753 0.2202 0.1021 0.244 Uiso 0.50 1 calc PR B 1
C68 C 0.1412(4) 0.2690(3) 0.4909(3) 0.0268(12) Uani 1 1 d . . .
C94 C -0.0567(6) 0.5442(6) 0.8598(5) 0.088(3) Uani 1 1 d . . .
H94A H -0.0514 0.4919 0.8627 0.132 Uiso 1 1 calc R . .
H94B H -0.0379 0.5475 0.8138 0.132 Uiso 1 1 calc R . .
H94C H -0.1193 0.5406 0.8556 0.132 Uiso 1 1 calc R . .
C69 C 0.1596(4) 0.3539(3) 0.4988(3) 0.0369(15) Uani 1 1 d . . .
H69 H 0.1317 0.3614 0.4573 0.044 Uiso 1 1 calc R . .
C70 C 0.2168(5) 0.4279(4) 0.5645(3) 0.0453(17) Uani 1 1 d . . .
C71 C 0.2558(4) 0.4128(3) 0.6228(3) 0.0389(15) Uani 1 1 d . . .
H71 H 0.2970 0.4616 0.6679 0.047 Uiso 1 1 calc R . .
C72 C 0.2378(4) 0.3289(3) 0.6187(3) 0.0271(12) Uani 1 1 d . . .
C73 C 0.1777(3) 0.2562(3) 0.5528(3) 0.0251(12) Uani 1 1 d . . .
C96 C 0.0805(6) 0.6839(6) 0.7741(6) 0.095(3) Uani 1 1 d . . .
H96A H 0.0787 0.7274 0.8243 0.142 Uiso 1 1 calc R . .
H96B H 0.1319 0.6661 0.7815 0.142 Uiso 1 1 calc R . .
H96C H 0.0247 0.6326 0.7533 0.142 Uiso 1 1 calc R . .
C74 C 0.2795(3) 0.3179(3) 0.6862(3) 0.0280(12) Uani 1 1 d . . .
H74A H 0.3407 0.3628 0.7109 0.034 Uiso 1 1 calc R . .
H74B H 0.2851 0.2596 0.6662 0.034 Uiso 1 1 calc R . .
N2 N 0.0971(5) 0.7578(4) 0.6786(4) 0.071(2) Uani 1 1 d . . .
C75 C 0.2143(4) 0.5170(3) 0.9275(3) 0.0317(13) Uani 1 1 d . . .
C76 C 0.2086(4) 0.5779(4) 0.8899(3) 0.0430(15) Uani 1 1 d . . .
H76A H 0.2535 0.5805 0.8591 0.065 Uiso 1 1 calc R . .
H76B H 0.2202 0.6368 0.9308 0.065 Uiso 1 1 calc R . .
H76C H 0.1484 0.5552 0.8558 0.065 Uiso 1 1 calc R . .
C77 C 0.3086(4) 0.5514(4) 0.9790(3) 0.0482(17) Uani 1 1 d . . .
H77A H 0.3130 0.5115 1.0015 0.072 Uiso 1 1 calc R . .
H77B H 0.3207 0.6097 1.0210 0.072 Uiso 1 1 calc R . .
H77C H 0.3527 0.5550 0.9476 0.072 Uiso 1 1 calc R . .
C95 C 0.0063(8) 0.6297(8) 0.9367(6) 0.116(4) Uani 1 1 d . . .
C78 C 0.1475(4) 0.5197(4) 0.9789(3) 0.0430(16) Uani 1 1 d . . .
H78A H 0.0861 0.4939 0.9462 0.065 Uiso 1 1 calc R . .
H78B H 0.1596 0.5806 1.0157 0.065 Uiso 1 1 calc R . .
H78C H 0.1540 0.4863 1.0080 0.065 Uiso 1 1 calc R . .
C79 C -0.2622(3) 0.2253(3) 0.7828(3) 0.0267(12) Uani 1 1 d . . .
C80 C -0.2163(4) 0.3234(3) 0.8027(3) 0.0323(13) Uani 1 1 d . . .
H80A H -0.1567 0.3469 0.8378 0.048 Uiso 1 1 calc R . .
H80B H -0.2531 0.3561 0.8282 0.048 Uiso 1 1 calc R . .
H80C H -0.2102 0.3290 0.7546 0.048 Uiso 1 1 calc R . .
C81 C -0.2724(4) 0.2189(4) 0.8593(3) 0.0324(13) Uani 1 1 d . . .
H81A H -0.3023 0.1575 0.8479 0.049 Uiso 1 1 calc R . .
H81B H -0.3086 0.2529 0.8841 0.049 Uiso 1 1 calc R . .
H81C H -0.2129 0.2423 0.8945 0.049 Uiso 1 1 calc R . .
C82 C -0.3554(4) 0.1911(4) 0.7298(3) 0.0366(14) Uani 1 1 d . . .
H82A H -0.3499 0.1944 0.6807 0.055 Uiso 1 1 calc R . .
H82B H -0.3897 0.2268 0.7556 0.055 Uiso 1 1 calc R . .
H82C H -0.3868 0.1300 0.7190 0.055 Uiso 1 1 calc R . .
C83 C -0.3722(4) 0.0973(4) 0.4046(3) 0.0436(15) Uani 1 1 d DU . .
C84 C -0.3386(9) 0.1931(8) 0.4356(10) 0.059(4) Uani 0.50 1 d PDU C 1
H84A H -0.3884 0.2121 0.4257 0.088 Uiso 0.50 1 calc PR C 1
H84B H -0.2923 0.2115 0.4100 0.088 Uiso 0.50 1 calc PR C 1
H84C H -0.3128 0.2199 0.4920 0.088 Uiso 0.50 1 calc PR C 1
C85 C -0.3636(11) 0.1797(10) 0.4816(8) 0.069(4) Uani 0.50 1 d PDU C 2
H85A H -0.3052 0.2261 0.4950 0.103 Uiso 0.50 1 calc PR C 2
H85B H -0.3685 0.1631 0.5243 0.103 Uiso 0.50 1 calc PR C 2
H85C H -0.4118 0.2011 0.4733 0.103 Uiso 0.50 1 calc PR C 2
C86 C -0.4511(9) 0.0634(10) 0.4389(9) 0.053(4) Uani 0.50 1 d PDU C 1
H86A H -0.4684 -0.0001 0.4201 0.079 Uiso 0.50 1 calc PR C 1
H86B H -0.5028 0.0765 0.4222 0.079 Uiso 0.50 1 calc PR C 1
H86C H -0.4318 0.0924 0.4960 0.079 Uiso 0.50 1 calc PR C 1
C87 C -0.4580(8) 0.0295(10) 0.3848(12) 0.077(5) Uani 0.50 1 d PDU C 2
H87A H -0.5061 0.0506 0.3753 0.115 Uiso 0.50 1 calc PR C 2
H87B H -0.4637 0.0137 0.4280 0.115 Uiso 0.50 1 calc PR C 2
H87C H -0.4629 -0.0221 0.3377 0.115 Uiso 0.50 1 calc PR C 2
C88 C -0.4137(8) 0.0509(8) 0.3142(6) 0.041(3) Uani 0.50 1 d PDU C 1
H88A H -0.4375 -0.0127 0.2959 0.061 Uiso 0.50 1 calc PR C 1
H88B H -0.3671 0.0662 0.2877 0.061 Uiso 0.50 1 calc PR C 1
H88C H -0.4625 0.0703 0.3026 0.061 Uiso 0.50 1 calc PR C 1
C89 C -0.3578(10) 0.1405(11) 0.3485(9) 0.066(4) Uani 0.50 1 d PDU C 2
H89A H -0.2983 0.1869 0.3683 0.100 Uiso 0.50 1 calc PR C 2
H89B H -0.4042 0.1655 0.3451 0.100 Uiso 0.50 1 calc PR C 2
H89C H -0.3619 0.0961 0.2966 0.100 Uiso 0.50 1 calc PR C 2
C97 C 0.0900(6) 0.7240(6) 0.7164(6) 0.084(3) Uani 1 1 d . . .
C90 C 0.2338(7) 0.5196(5) 0.5719(4) 0.0936(17) Uani 1 1 d D . .
C91 C 0.1414(7) 0.5338(5) 0.5640(5) 0.0936(17) Uani 1 1 d D . .
H91A H 0.1166 0.5329 0.6083 0.140 Uiso 1 1 calc R . .
H91B H 0.0993 0.4869 0.5153 0.140 Uiso 1 1 calc R . .
H91C H 0.1510 0.5905 0.5635 0.140 Uiso 1 1 calc R . .
C92 C 0.2672(7) 0.5290(5) 0.5036(4) 0.0936(17) Uani 1 1 d D . .
H92A H 0.2764 0.5881 0.5091 0.140 Uiso 1 1 calc R . .
H92B H 0.2226 0.4858 0.4548 0.140 Uiso 1 1 calc R . .
H92C H 0.3243 0.5190 0.5027 0.140 Uiso 1 1 calc R . .
C93 C 0.2931(7) 0.5908(4) 0.6454(4) 0.0936(17) Uani 1 1 d D . .
H93A H 0.3533 0.5877 0.6503 0.140 Uiso 1 1 calc R . .
H93B H 0.2693 0.5854 0.6890 0.140 Uiso 1 1 calc R . .
H93C H 0.2963 0.6471 0.6465 0.140 Uiso 1 1 calc R . .
O174 O 0.5125(13) 0.3561(13) 0.1424(10) 0.163(4) Uani 0.50 1 d PD B 1
C173 C 0.4480(15) 0.2920(16) 0.1087(14) 0.163(4) Uani 0.50 1 d PD B 1
H173 H 0.4264 0.2775 0.0555 0.195 Uiso 0.50 1 calc PR B 1
O162 O -0.0654(14) 0.4842(13) 0.6674(12) 0.114(7) Uiso 0.33 1 d PD A 2
C170 C 0.4228(16) 0.2660(17) 0.2127(10) 0.163(4) Uani 0.50 1 d PD B 1
H17D H 0.3826 0.2240 0.2268 0.244 Uiso 0.50 1 calc PR B 1
H17E H 0.4166 0.3231 0.2385 0.244 Uiso 0.50 1 calc PR B 1
H17F H 0.4851 0.2718 0.2295 0.244 Uiso 0.50 1 calc PR B 1
O163 O -0.031(2) 0.4042(17) 0.5417(17) 0.175(11) Uiso 0.33 1 d PD A 1
C164 C 0.0412(11) 0.3911(12) 0.6799(10) 0.031(5) Uiso 0.33 1 d PD A 1
H16A H 0.0550 0.4541 0.6976 0.047 Uiso 0.33 1 calc PR A 1
H16B H 0.0868 0.3741 0.6538 0.047 Uiso 0.33 1 calc PR A 1
H16C H 0.0412 0.3780 0.7248 0.047 Uiso 0.33 1 calc PR A 1
C165 C -0.087(2) 0.356(2) 0.5669(17) 0.024(7) Uiso 0.17 1 d PD A 3
H16D H -0.1424 0.3049 0.5368 0.036 Uiso 0.17 1 calc PR A 3
H16E H -0.0478 0.3628 0.5324 0.036 Uiso 0.17 1 calc PR A 3
H16F H -0.1030 0.4088 0.5893 0.036 Uiso 0.17 1 calc PR A 3
C166 C -0.113(2) 0.371(3) 0.605(3) 0.057(13) Uiso 0.17 1 d PD A 4
H16G H -0.0906 0.4347 0.6246 0.085 Uiso 0.17 1 calc PR A 4
H16H H -0.1639 0.3524 0.6257 0.085 Uiso 0.17 1 calc PR A 4
H16I H -0.1317 0.3433 0.5476 0.085 Uiso 0.17 1 calc PR A 4
C175 C 0.3652(17) 0.0571(17) 0.1587(14) 0.163(4) Uani 0.50 1 d PD D 2
H17G H 0.4303 0.0731 0.1747 0.244 Uiso 0.50 1 calc PR D 2
H17H H 0.3377 -0.0050 0.1214 0.244 Uiso 0.50 1 calc PR D 2
H17I H 0.3401 0.0676 0.2046 0.244 Uiso 0.50 1 calc PR D 2
C176 C 0.345(2) 0.1132(19) 0.1201(15) 0.163(4) Uani 0.50 1 d PD D 2
N177 N 0.3180(16) 0.1339(17) 0.0753(13) 0.163(4) Uani 0.50 1 d PD D 2

loop_
_atom_site_aniso_label
_atom_site_aniso_U_11
_atom_site_aniso_U_22
_atom_site_aniso_U_33
_atom_site_aniso_U_23
_atom_site_aniso_U_13
_atom_site_aniso_U_12
Cu1 0.0212(3) 0.0260(4) 0.0122(3) 0.0079(3) 0.0008(2) 0.0054(3)
O1 0.028(2) 0.0242(19) 0.0197(19) 0.0121(16) -0.0026(16) -0.0039(16)
N1 0.055(4) 0.054(4) 0.062(4) 0.004(3) -0.002(3) 0.026(3)
C1 0.026(3) 0.015(3) 0.023(3) 0.007(2) -0.003(2) 0.004(2)
Cu2 0.0247(3) 0.0197(3) 0.0186(3) 0.0114(3) 0.0049(3) 0.0077(3)
O2 0.0205(18) 0.030(2) 0.0201(19) 0.0120(16) 0.0058(15) 0.0015(16)
C2 0.029(3) 0.023(3) 0.026(3) 0.013(2) -0.005(2) 0.003(2)
O3 0.0183(18) 0.0262(19) 0.0143(17) 0.0102(15) 0.0022(14) 0.0033(15)
C3 0.030(3) 0.027(3) 0.032(3) 0.018(3) -0.006(3) 0.000(2)
O4 0.0288(19) 0.0185(18) 0.0106(16) 0.0062(14) 0.0031(14) 0.0050(15)
C4 0.032(3) 0.030(3) 0.035(3) 0.023(3) -0.007(3) -0.006(3)
O5 0.0176(18) 0.0216(18) 0.0165(17) 0.0082(15) -0.0017(14) 0.0019(14)
C5 0.033(3) 0.028(3) 0.025(3) 0.016(3) -0.004(2) 0.004(2)
O6 0.029(2) 0.0222(19) 0.0174(18) 0.0053(15) 0.0090(16) 0.0050(16)
C6 0.022(3) 0.020(3) 0.030(3) 0.014(2) -0.004(2) -0.001(2)
O7 0.0182(18) 0.0259(19) 0.0206(18) 0.0079(16) 0.0067(15) 0.0072(15)
C7 0.032(3) 0.027(3) 0.028(3) 0.020(3) -0.001(2) -0.005(2)
O8 0.0187(18) 0.0195(18) 0.0183(17) 0.0108(15) 0.0039(14) 0.0078(14)
C8 0.020(3) 0.032(3) 0.027(3) 0.023(3) -0.004(2) 0.000(2)
O9 0.0249(19) 0.0238(18) 0.0205(18) 0.0146(15) 0.0076(15) 0.0048(15)
C9 0.022(3) 0.041(3) 0.043(4) 0.033(3) -0.002(3) -0.004(3)
O10 0.028(2) 0.0192(18) 0.0233(19) 0.0103(15) 0.0088(15) 0.0053(15)
C10 0.017(3) 0.056(4) 0.046(4) 0.039(3) 0.004(3) 0.004(3)
C11 0.024(3) 0.048(4) 0.038(3) 0.034(3) 0.007(3) 0.012(3)
C12 0.020(3) 0.035(3) 0.019(3) 0.021(2) 0.002(2) 0.004(2)
C13 0.017(3) 0.037(3) 0.021(3) 0.023(3) 0.000(2) -0.001(2)
C14 0.024(3) 0.038(3) 0.016(3) 0.013(2) 0.003(2) 0.007(2)
C15 0.024(3) 0.020(3) 0.012(2) 0.004(2) 0.000(2) 0.000(2)
C16 0.023(3) 0.030(3) 0.017(3) 0.012(2) 0.009(2) 0.003(2)
C17 0.025(3) 0.024(3) 0.021(3) 0.006(2) 0.006(2) 0.004(2)
C18 0.028(3) 0.016(3) 0.018(3) 0.004(2) 0.004(2) 0.003(2)
C19 0.021(3) 0.021(3) 0.013(2) 0.005(2) 0.003(2) 0.001(2)
C20 0.019(3) 0.022(3) 0.016(3) 0.006(2) 0.001(2) -0.001(2)
C21 0.027(3) 0.018(3) 0.014(2) 0.007(2) 0.003(2) 0.005(2)
C22 0.026(3) 0.027(3) 0.012(2) 0.010(2) 0.004(2) 0.007(2)
C23 0.019(3) 0.018(2) 0.011(2) 0.007(2) 0.005(2) 0.002(2)
C24 0.020(3) 0.027(3) 0.018(3) 0.013(2) 0.005(2) 0.009(2)
C25 0.019(3) 0.029(3) 0.015(3) 0.010(2) 0.001(2) 0.005(2)
C26 0.022(3) 0.021(3) 0.014(3) 0.004(2) 0.000(2) 0.001(2)
C27 0.018(3) 0.022(3) 0.013(2) 0.010(2) 0.005(2) 0.003(2)
C28 0.017(3) 0.024(3) 0.014(2) 0.011(2) 0.003(2) 0.001(2)
C29 0.023(3) 0.026(3) 0.020(3) 0.008(2) 0.003(2) 0.007(2)
C30 0.035(3) 0.034(3) 0.029(3) 0.020(3) -0.011(3) -0.004(3)
C31 0.034(3) 0.054(4) 0.046(4) 0.034(3) -0.014(3) -0.011(3)
C32 0.060(4) 0.026(3) 0.046(4) 0.015(3) -0.009(3) -0.008(3)
C33 0.041(4) 0.043(4) 0.054(4) 0.032(3) -0.012(3) -0.022(3)
C34 0.021(3) 0.079(5) 0.073(5) 0.065(4) 0.018(3) 0.012(3)
C35 0.031(4) 0.107(7) 0.081(6) 0.064(5) 0.009(4) -0.016(4)
C36 0.036(4) 0.074(5) 0.077(5) 0.057(4) 0.035(4) 0.025(3)
C37 0.029(4) 0.162(9) 0.159(9) 0.140(8) 0.040(5) 0.042(5)
C38 0.037(3) 0.044(4) 0.033(3) 0.021(3) 0.022(3) 0.020(3)
C39 0.041(4) 0.047(4) 0.051(4) 0.030(3) 0.024(3) 0.023(3)
C40 0.033(3) 0.078(5) 0.052(4) 0.047(4) 0.021(3) 0.023(3)
C41 0.070(5) 0.069(5) 0.035(4) 0.011(3) 0.023(3) 0.046(4)
C42 0.025(3) 0.027(3) 0.028(3) 0.010(2) -0.003(2) 0.006(2)
C43 0.046(4) 0.057(4) 0.048(4) 0.026(4) -0.023(3) 0.005(3)
C44 0.047(4) 0.036(4) 0.054(4) 0.008(3) -0.028(3) 0.006(3)
C45 0.028(4) 0.079(5) 0.071(5) 0.021(4) -0.006(4) 0.011(4)
C46 0.021(3) 0.028(3) 0.020(3) 0.009(2) 0.001(2) 0.001(2)
C47 0.028(3) 0.025(3) 0.022(3) 0.011(2) 0.007(2) 0.005(2)
C48 0.024(3) 0.020(3) 0.017(3) 0.007(2) 0.000(2) 0.006(2)
C49 0.027(3) 0.027(3) 0.013(2) 0.010(2) 0.005(2) 0.011(2)
C50 0.018(3) 0.024(3) 0.016(3) 0.011(2) 0.000(2) 0.006(2)
C51 0.024(3) 0.021(3) 0.012(2) 0.006(2) 0.003(2) 0.008(2)
C52 0.023(3) 0.020(3) 0.016(3) 0.010(2) 0.005(2) 0.005(2)
C53 0.019(3) 0.020(3) 0.017(3) 0.010(2) 0.006(2) 0.008(2)
C54 0.025(3) 0.020(3) 0.014(2) 0.007(2) 0.004(2) 0.004(2)
C55 0.021(3) 0.024(3) 0.020(3) 0.010(2) 0.011(2) 0.009(2)
C56 0.018(3) 0.025(3) 0.016(3) 0.008(2) 0.005(2) 0.004(2)
C57 0.020(3) 0.021(3) 0.015(2) 0.010(2) 0.005(2) 0.006(2)
C58 0.020(3) 0.020(3) 0.017(3) 0.011(2) 0.008(2) 0.008(2)
C59 0.017(3) 0.022(3) 0.017(3) 0.005(2) 0.004(2) 0.005(2)
C60 0.026(3) 0.017(3) 0.013(2) 0.004(2) 0.000(2) 0.007(2)
N171 0.164(9) 0.219(11) 0.126(8) 0.059(7) 0.030(6) 0.123(8)
C61 0.026(3) 0.032(3) 0.020(3) 0.006(2) 0.002(2) 0.010(2)
C62 0.037(3) 0.040(3) 0.028(3) 0.014(3) 0.003(3) 0.023(3)
C63 0.037(3) 0.034(3) 0.019(3) 0.015(2) 0.005(2) 0.019(3)
C64 0.030(3) 0.022(3) 0.016(3) 0.008(2) 0.007(2) 0.012(2)
C65 0.025(3) 0.015(2) 0.016(3) 0.005(2) 0.000(2) 0.007(2)
C66 0.038(3) 0.025(3) 0.015(3) 0.010(2) 0.004(2) 0.013(2)
C67 0.037(3) 0.032(3) 0.021(3) 0.020(2) 0.013(2) 0.013(3)
C172 0.164(9) 0.219(11) 0.126(8) 0.059(7) 0.030(6) 0.123(8)
C68 0.039(3) 0.026(3) 0.022(3) 0.014(2) 0.017(2) 0.012(2)
C94 0.105(7) 0.099(7) 0.074(6) 0.047(6) 0.022(5) 0.045(6)
C69 0.065(4) 0.029(3) 0.031(3) 0.020(3) 0.031(3) 0.021(3)
C70 0.085(5) 0.024(3) 0.028(3) 0.012(3) 0.032(3) 0.014(3)
C71 0.061(4) 0.020(3) 0.027(3) 0.007(3) 0.023(3) 0.003(3)
C72 0.035(3) 0.024(3) 0.021(3) 0.009(2) 0.018(2) 0.006(2)
C73 0.031(3) 0.023(3) 0.026(3) 0.013(2) 0.018(2) 0.010(2)
C96 0.094(7) 0.101(7) 0.115(8) 0.070(7) 0.026(6) 0.039(6)
C74 0.023(3) 0.026(3) 0.025(3) 0.005(2) 0.012(2) 0.002(2)
N2 0.092(5) 0.073(5) 0.077(5) 0.055(4) 0.020(4) 0.037(4)
C75 0.039(3) 0.023(3) 0.021(3) 0.003(2) 0.006(3) 0.005(3)
C76 0.061(4) 0.029(3) 0.038(4) 0.012(3) 0.020(3) 0.016(3)
C77 0.044(4) 0.037(4) 0.033(3) -0.005(3) -0.001(3) 0.007(3)
C95 0.139(9) 0.159(10) 0.057(6) 0.011(7) 0.003(6) 0.120(9)
C78 0.065(4) 0.033(3) 0.029(3) 0.009(3) 0.020(3) 0.018(3)
C79 0.023(3) 0.025(3) 0.029(3) 0.008(2) 0.009(2) 0.010(2)
C80 0.033(3) 0.031(3) 0.033(3) 0.012(3) 0.010(3) 0.016(3)
C81 0.031(3) 0.037(3) 0.030(3) 0.012(3) 0.014(3) 0.016(3)
C82 0.029(3) 0.039(3) 0.037(3) 0.009(3) 0.008(3) 0.016(3)
C83 0.041(3) 0.069(4) 0.045(3) 0.034(3) 0.017(3) 0.039(3)
C84 0.048(7) 0.069(7) 0.074(8) 0.027(7) 0.011(6) 0.049(6)
C85 0.064(8) 0.079(9) 0.062(9) 0.010(7) 0.015(7) 0.057(7)
C86 0.046(7) 0.068(9) 0.053(8) 0.022(7) 0.004(7) 0.041(7)
C87 0.039(7) 0.082(10) 0.104(11) 0.030(9) -0.012(9) 0.039(7)
C88 0.034(6) 0.074(7) 0.037(6) 0.037(6) 0.003(5) 0.033(6)
C89 0.057(7) 0.092(8) 0.069(8) 0.041(7) 0.017(6) 0.046(7)
C97 0.072(6) 0.069(6) 0.114(8) 0.042(6) 0.021(5) 0.026(5)
C90 0.194(5) 0.034(2) 0.067(3) 0.0314(18) 0.055(3) 0.040(3)
C91 0.194(5) 0.034(2) 0.067(3) 0.0314(18) 0.055(3) 0.040(3)
C92 0.194(5) 0.034(2) 0.067(3) 0.0314(18) 0.055(3) 0.040(3)
C93 0.194(5) 0.034(2) 0.067(3) 0.0314(18) 0.055(3) 0.040(3)
O174 0.164(9) 0.219(11) 0.126(8) 0.059(7) 0.030(6) 0.123(8)
C173 0.164(9) 0.219(11) 0.126(8) 0.059(7) 0.030(6) 0.123(8)
C170 0.164(9) 0.219(11) 0.126(8) 0.059(7) 0.030(6) 0.123(8)
C175 0.164(9) 0.219(11) 0.126(8) 0.059(7) 0.030(6) 0.123(8)
C176 0.164(9) 0.219(11) 0.126(8) 0.059(7) 0.030(6) 0.123(8)
N177 0.164(9) 0.219(11) 0.126(8) 0.059(7) 0.030(6) 0.123(8)

loop_
_atom_type_symbol
_atom_type_description
_atom_type_scat_dispersion_real
_atom_type_scat_dispersion_imag
_atom_type_scat_source
C C 0.0033 0.0016 'International Tables Vol C Tables 4.2.6.8 and 6.1.1.4'
H H 0.0000 0.0000 'International Tables Vol C Tables 4.2.6.8 and 6.1.1.4'
N N 0.0061 0.0033 'International Tables Vol C Tables 4.2.6.8 and 6.1.1.4'
O O 0.0106 0.0060 'International Tables Vol C Tables 4.2.6.8 and 6.1.1.4'
Cu Cu 0.3201 1.2651 'International Tables Vol C Tables 4.2.6.8 and 6.1.1.4'

loop_
_geom_angle_atom_site_label_1
_geom_angle_atom_site_label_2
_geom_angle_atom_site_label_3
_geom_angle
_geom_angle_site_symmetry_1
_geom_angle_site_symmetry_3
O5 Cu1 O3 160.61(13) . .
O5 Cu1 O3 95.00(17) . 2
O3 Cu1 O3 80.88(18) . 2
O5 Cu1 O4 94.21(17) . .
O3 Cu1 O4 91.93(17) . .
O3 Cu1 O4 169.63(13) 2 .
O5 Cu1 Cu1 132.43(13) . 2
O3 Cu1 Cu1 40.63(13) . 2
O3 Cu1 Cu1 40.24(10) 2 2
O4 Cu1 Cu1 132.13(11) . 2
C6 C1 C2 119.1(5) . .
C6 C1 C29 122.3(4) . .
C2 C1 C29 118.6(5) . .
O10 Cu2 O8 159.54(14) . .
O10 Cu2 O8 96.06(18) . 2_556
O8 Cu2 O8 80.64(17) . 2_556
O10 Cu2 O9 93.96(18) . .
O8 Cu2 O9 91.58(17) . .
O8 Cu2 O9 168.90(13) 2_556 .
O10 Cu2 Cu2 132.92(13) . 2_556
O8 Cu2 Cu2 40.56(9) . 2_556
O8 Cu2 Cu2 40.09(12) 2_556 2_556
O9 Cu2 Cu2 131.66(13) . 2_556
O161 C157 N156 120.4(14) . .
C157 N156 C164 20.8(10) . .
C157 N156 C166 116(2) . .
C164 N156 C166 133(2) . .
C157 N156 C165 127.6(15) . .
C164 N156 C165 132.8(16) . .
C166 N156 C165 35(2) . .
C157 N156 C155 119.2(9) . .
C164 N156 C155 105.4(10) . .
C166 N156 C155 121(2) . .
C165 N156 C155 111.7(15) . .
C157 N156 C160 90.9(15) . .
C164 N156 C160 109.2(15) . .
C166 N156 C160 25(2) . .
C165 N156 C160 52(2) . .
C155 N156 C160 141.9(13) . .
C157 N156 C159 128.6(13) . .
C164 N156 C159 120.8(15) . .
C166 N156 C159 64(2) . .
C165 N156 C159 29.4(15) . .
C155 N156 C159 96.2(12) . .
C160 N156 C159 79.6(17) . .
C3 C2 C1 122.8(5) . .
C20 O3 Cu1 122.0(3) . .
C20 O3 Cu1 135.4(3) . 2
Cu1 O3 Cu1 99.12(18) . 2
C2 C3 C4 116.5(5) . .
C2 C3 C30 119.4(5) . .
C4 C3 C30 124.1(5) . .
C22 O4 C21 114.2(3) . .
C22 O4 Cu1 112.3(3) . .
C21 O4 Cu1 112.4(3) . .
C3 C4 C5 122.7(5) . .
C28 O5 Cu1 124.1(3) . .
C6 C5 C4 117.8(5) . .
C6 C5 C7 121.3(4) . .
C4 C5 C7 120.8(4) . .
C1 C6 O1 122.2(4) . .
C1 C6 C5 120.9(5) . .
O1 C6 C5 116.8(4) . .
C8 C7 C5 117.6(4) . .
C65 O8 Cu2 122.7(3) . .
C65 O8 Cu2 134.6(3) . 2_556
Cu2 O8 Cu2 99.36(17) . 2_556
C13 C8 C9 116.5(5) . .
C13 C8 C7 123.6(5) . .
C9 C8 C7 119.6(5) . .
C67 O9 C66 113.7(4) . .
C67 O9 Cu2 112.7(3) . .
C66 O9 Cu2 113.6(3) . .
C10 C9 C8 123.2(5) . .
C73 O10 Cu2 124.5(3) . .
C9 C10 C11 117.8(5) . .
C9 C10 C34 123.6(5) . .
C11 C10 C34 118.5(6) . .
C12 C11 C10 121.2(6) . .
C11 C12 C13 118.8(5) . .
C11 C12 C14 119.4(5) . .
C13 C12 C14 121.9(4) . .
O2 C13 C12 117.1(4) . .
O2 C13 C8 120.5(5) . .
C12 C13 C8 122.3(5) . .
C15 C14 C12 112.2(4) . .
C16 C15 C20 118.1(5) . .
C16 C15 C14 117.6(4) . .
C20 C15 C14 124.1(5) . .
C17 C16 C15 124.0(5) . .
C18 C17 C16 116.7(5) . .
C18 C17 C38 123.1(5) . .
C16 C17 C38 120.2(5) . .
O163 C159 N156 116(2) . .
C19 C18 C17 122.0(5) . .
C18 C19 C20 120.6(4) . .
C18 C19 C21 119.7(4) . .
C20 C19 C21 119.6(4) . .
O3 C20 C19 118.3(4) . .
O3 C20 C15 123.1(4) . .
C19 C20 C15 118.5(5) . .
O4 C21 C19 106.5(4) . .
O4 C22 C23 108.3(4) . .
C24 C23 C28 119.5(4) . .
C24 C23 C22 120.7(4) . .
C28 C23 C22 119.8(4) . .
C23 C24 C25 122.4(4) . .
C26 C25 C24 116.5(4) . .
C26 C25 C42 121.9(4) . .
C24 C25 C42 121.6(4) . .
C27 C26 C25 123.0(5) . .
C26 C27 C28 119.7(4) . .
C26 C27 C29 119.8(4) . .
C28 C27 C29 120.3(4) . .
O5 C28 C23 122.5(4) . .
O5 C28 C27 118.9(4) . .
C23 C28 C27 118.6(4) . .
C27 C29 C1 110.5(4) . .
C33 C30 C32 108.9(5) . .
C33 C30 C31 107.9(5) . .
C32 C30 C31 110.1(5) . .
C33 C30 C3 111.2(4) . .
C32 C30 C3 111.4(5) . .
C31 C30 C3 107.3(5) . .
C36 C34 C37 111.1(6) . .
C36 C34 C10 108.6(5) . .
C37 C34 C10 108.7(5) . .
C36 C34 C35 108.7(5) . .
C37 C34 C35 109.3(6) . .
C10 C34 C35 110.5(6) . .
C39 C38 C17 112.0(4) . .
C39 C38 C40 107.9(5) . .
C17 C38 C40 108.1(5) . .
C39 C38 C41 108.2(5) . .
C17 C38 C41 110.0(5) . .
C40 C38 C41 110.6(5) . .
C43 C42 C44 108.8(5) . .
C43 C42 C25 111.7(4) . .
C44 C42 C25 112.6(4) . .
C43 C42 C45 109.9(5) . .
C44 C42 C45 106.4(5) . .
C25 C42 C45 107.2(5) . .
C47 C46 C51 117.9(5) . .
C47 C46 C74 119.4(4) . .
C51 C46 C74 122.6(4) . .
C48 C47 C46 123.5(5) . .
C47 C48 C49 116.5(4) . .
C47 C48 C75 120.1(4) . .
C49 C48 C75 123.4(5) . .
C48 C49 C50 122.3(5) . .
O162 C160 N156 131(2) . .
C51 C50 C49 118.8(4) . .
C51 C50 C52 121.6(4) . .
C49 C50 C52 119.6(4) . .
C50 C51 O6 117.2(4) . .
C50 C51 C46 120.8(4) . .
O6 C51 C46 121.9(4) . .
C53 C52 C50 115.6(4) . .
C54 C53 C58 118.7(4) . .
C54 C53 C52 118.8(4) . .
C58 C53 C52 122.4(4) . .
C53 C54 C55 122.1(5) . .
C56 C55 C54 116.6(4) . .
C56 C55 C79 123.5(4) . .
C54 C55 C79 119.9(4) . .
C57 C56 C55 123.4(5) . .
C58 C57 C56 117.6(4) . .
C58 C57 C59 122.2(4) . .
C56 C57 C59 120.2(4) . .
O7 C58 C57 117.5(4) . .
O7 C58 C53 121.0(4) . .
C57 C58 C53 121.5(4) . .
C60 C59 C57 111.9(4) . .
C61 C60 C65 118.4(5) . .
C61 C60 C59 117.5(5) . .
C65 C60 C59 124.0(4) . .
C173 N171 C172 127.4(18) . .
C173 N171 C170 113.7(17) . .
C172 N171 C170 109.6(15) . .
C60 C61 C62 123.8(5) . .
C63 C62 C61 116.4(5) . .
C63 C62 C83 121.8(5) . .
C61 C62 C83 121.7(5) . .
C64 C63 C62 121.9(5) . .
C63 C64 C65 120.1(5) . .
C63 C64 C66 118.7(4) . .
C65 C64 C66 121.0(4) . .
O8 C65 C60 123.7(4) . .
O8 C65 C64 117.0(4) . .
C60 C65 C64 119.2(4) . .
O9 C66 C64 107.1(4) . .
O9 C67 C68 108.4(4) . .
C69 C68 C73 119.6(5) . .
C69 C68 C67 120.5(5) . .
C73 C68 C67 119.8(5) . .
C70 C69 C68 123.2(5) . .
C71 C70 C69 115.8(5) . .
C71 C70 C90 122.4(6) . .
C69 C70 C90 121.8(6) . .
C70 C71 C72 123.4(5) . .
C73 C72 C71 119.2(5) . .
C73 C72 C74 120.4(5) . .
C71 C72 C74 120.4(5) . .
O10 C73 C72 119.4(5) . .
O10 C73 C68 122.0(4) . .
C72 C73 C68 118.6(5) . .
C72 C74 C46 112.9(5) . .
C77 C75 C78 108.5(5) . .
C77 C75 C76 109.3(5) . .
C78 C75 C76 107.6(5) . .
C77 C75 C48 110.0(5) . .
C78 C75 C48 111.6(4) . .
C76 C75 C48 109.8(4) . .
N1 C95 C94 165.2(13) . .
C82 C79 C55 112.5(4) . .
C82 C79 C81 108.6(4) . .
C55 C79 C81 109.3(4) . .
C82 C79 C80 108.3(4) . .
C55 C79 C80 109.8(4) . .
C81 C79 C80 108.1(4) . .
C87 C83 C84 135.9(9) . .
C87 C83 C62 112.0(8) . .
C84 C83 C62 109.2(7) . .
C87 C83 C89 116.3(10) . .
C84 C83 C89 59.9(9) . .
C62 C83 C89 111.1(7) . .
C87 C83 C86 36.6(8) . .
C84 C83 C86 112.0(9) . .
C62 C83 C86 111.7(7) . .
C89 C83 C86 136.4(8) . .
C87 C83 C88 69.4(10) . .
C84 C83 C88 111.7(9) . .
C62 C83 C88 107.9(6) . .
C89 C83 C88 53.9(7) . .
C86 C83 C88 104.2(8) . .
C87 C83 C85 109.4(11) . .
C84 C83 C85 41.6(8) . .
C62 C83 C85 107.3(7) . .
C89 C83 C85 99.7(10) . .
C86 C83 C85 75.2(9) . .
C88 C83 C85 142.0(8) . .
N2 C97 C96 175.5(10) . .
C93 C90 C92 110.3(7) . .
C93 C90 C70 115.4(7) . .
C92 C90 C70 111.1(6) . .
C93 C90 C91 106.8(7) . .
C92 C90 C91 103.7(7) . .
C70 C90 C91 108.9(7) . .
O174 C173 N171 131(2) . .
N177 C176 C175 162(3) . .

loop_
_geom_bond_atom_site_label_1
_geom_bond_atom_site_label_2
_geom_bond_distance
_geom_bond_site_symmetry_2
Cu1 O5 1.893(4) .
Cu1 O3 1.930(4) .
Cu1 O3 1.945(4) 2
Cu1 O4 1.962(4) .
Cu1 Cu1 2.949(5) 2
O1 C6 1.390(6) .
N1 C95 1.079(10) .
C1 C6 1.383(7) .
C1 C2 1.385(7) .
C1 C29 1.514(7) .
Cu2 O10 1.887(4) .
Cu2 O8 1.934(4) .
Cu2 O8 1.953(4) 2_556
Cu2 O9 1.954(4) .
Cu2 Cu2 2.964(4) 2_556
O2 C13 1.381(6) .
C157 O161 1.192(14) .
C157 N156 1.340(13) .
N156 C164 1.380(14) .
N156 C166 1.430(19) .
N156 C165 1.432(17) .
N156 C155 1.450(10) .
N156 C160 1.476(17) .
N156 C159 1.478(17) .
C2 C3 1.384(7) .
O3 C20 1.371(6) .
O3 Cu1 1.945(4) 2
C3 C4 1.397(8) .
C3 C30 1.545(7) .
O4 C22 1.459(6) .
O4 C21 1.479(6) .
C4 C5 1.400(7) .
O5 C28 1.356(6) .
C5 C6 1.394(7) .
C5 C7 1.533(7) .
O6 C51 1.386(6) .
O7 C58 1.378(6) .
C7 C8 1.511(8) .
O8 C65 1.373(6) .
O8 Cu2 1.953(4) 2_556
C8 C13 1.399(7) .
C8 C9 1.398(8) .
O9 C67 1.454(6) .
O9 C66 1.470(6) .
C9 C10 1.375(8) .
O10 C73 1.371(6) .
C10 C11 1.407(8) .
C10 C34 1.543(8) .
C11 C12 1.382(7) .
C12 C13 1.386(7) .
C12 C14 1.533(7) .
C14 C15 1.514(7) .
C15 C16 1.383(7) .
C15 C20 1.408(7) .
C16 C17 1.382(7) .
C17 C18 1.381(7) .
C17 C38 1.544(8) .
C159 O163 1.211(18) .
C18 C19 1.378(7) .
C19 C20 1.405(7) .
C19 C21 1.496(7) .
C22 C23 1.507(7) .
C23 C24 1.392(7) .
C23 C28 1.400(7) .
C24 C25 1.404(7) .
C25 C26 1.386(7) .
C25 C42 1.540(7) .
C26 C27 1.377(7) .
C27 C28 1.415(7) .
C27 C29 1.510(7) .
C30 C33 1.525(8) .
C30 C32 1.534(9) .
C30 C31 1.538(8) .
C34 C36 1.522(9) .
C34 C37 1.524(9) .
C34 C35 1.565(10) .
C38 C39 1.529(8) .
C38 C40 1.545(8) .
C38 C41 1.545(8) .
C42 C43 1.488(8) .
C42 C44 1.538(8) .
C42 C45 1.548(9) .
C46 C47 1.401(7) .
C46 C51 1.404(7) .
C46 C74 1.506(7) .
C47 C48 1.384(7) .
C48 C49 1.393(7) .
C48 C75 1.541(7) .
C49 C50 1.414(7) .
C160 O162 1.205(17) .
C50 C51 1.380(7) .
C50 C52 1.518(7) .
C52 C53 1.512(7) .
C53 C54 1.387(7) .
C53 C58 1.400(7) .
C54 C55 1.404(7) .
C55 C56 1.397(7) .
C55 C79 1.523(7) .
C56 C57 1.393(7) .
C57 C58 1.390(7) .
C57 C59 1.531(7) .
C59 C60 1.514(7) .
C60 C61 1.383(7) .
C60 C65 1.392(7) .
N171 C173 1.334(16) .
N171 C172 1.369(16) .
N171 C170 1.379(16) .
C61 C62 1.397(8) .
C62 C63 1.383(8) .
C62 C83 1.534(8) .
C63 C64 1.384(7) .
C64 C65 1.409(7) .
C64 C66 1.487(7) .
C67 C68 1.514(7) .
C68 C69 1.394(7) .
C68 C73 1.401(7) .
C94 C95 1.600(14) .
C69 C70 1.389(8) .
C70 C71 1.383(8) .
C70 C90 1.518(9) .
C71 C72 1.403(7) .
C72 C73 1.397(7) .
C72 C74 1.505(8) .
C96 C97 1.535(13) .
N2 C97 1.107(10) .
C75 C77 1.524(8) .
C75 C78 1.526(8) .
C75 C76 1.538(8) .
C79 C82 1.522(8) .
C79 C81 1.540(8) .
C79 C80 1.552(7) .
C83 C87 1.438(13) .
C83 C84 1.468(12) .
C83 C89 1.551(13) .
C83 C86 1.562(13) .
C83 C88 1.570(11) .
C83 C85 1.580(12) .
C90 C93 1.459(10) .
C90 C92 1.518(9) .
C90 C91 1.575(11) .
O174 C173 1.180(16) .
C175 C176 1.538(18) .
C176 N177 1.155(17) .
